data_7237512
loop_
_publ_author_name
'Kim, Hae Un'
'Sohn, Sunyoung'
'Choi, Wanuk'
'Kim, Minjun'
'Ryu, Seung Un'
'Park, Taiho'
'Jung, Sungjune'
'Bejoymohandas, K. S.'

_publ_section_title
;
 Substituents engineered deep-red to near-infrared phosphorescence from
 tris-heteroleptic iridium(iii) complexes for solution processable red-NIR
 organic light-emitting diodes
;
_journal_issue 39
_journal_name_full 'Journal of Materials Chemistry C'
_journal_page_first 10640
_journal_paper_doi 10.1039/C8TC04321C
_journal_volume 6
_journal_year 2018
_chemical_formula_moiety 'C45 H24 Cl2 F9 Ir N2 O2 S3'
_chemical_formula_sum 'C45 H24 Cl2 F9 Ir N2 O2 S3'
_chemical_formula_weight 1154.94
_chemical_name_common C18
_space_group_crystal_system monoclinic
_space_group_IT_number 14
_space_group_name_Hall '-P 2ybc'
_space_group_name_H-M_alt 'P 1 21/c 1'
_atom_sites_solution_hydrogens geom
_atom_sites_solution_primary direct
_atom_sites_solution_secondary difmap
_audit_creation_method SHELXL-2014
_audit_update_record
;
2018-07-31 deposited with the CCDC.
2018-09-16 downloaded from the CCDC.
;
_cell_angle_alpha 90
_cell_angle_beta 103.326(9)
_cell_angle_gamma 90
_cell_formula_units_Z 4
_cell_length_a 11.613(4)
_cell_length_b 18.187(7)
_cell_length_c 20.859(7)
_cell_measurement_reflns_used 9992
_cell_measurement_temperature 100(2)
_cell_measurement_theta_max 31.87
_cell_measurement_theta_min 2.298
_cell_volume 4287(3)
_computing_cell_refinement 'SAINT V8.34A (Bruker)'
_computing_data_collection 'APEX2 v2011 .2-0 (Bruker)'
_computing_data_reduction 'SAINT V8.34A (Bruker)'
_computing_publication_material WinGX
_computing_structure_refinement 'SHELXL-2014 (Sheldrick, 2014)'
_computing_structure_solution 'SHELXL-2014 (Sheldrick, 2014)'
_diffrn_ambient_temperature 100(2)
_diffrn_measured_fraction_theta_full 0.999
_diffrn_measured_fraction_theta_max 0.984
_diffrn_measurement_device_type 'KAPPA APEX2 QUAZAR Mo, Bruker'
_diffrn_measurement_method 'omega and phi scan'
_diffrn_radiation_type MoK\a
_diffrn_radiation_wavelength 0.71073
_diffrn_reflns_av_R_equivalents 0.0759
_diffrn_reflns_av_unetI/netI 0.0512
_diffrn_reflns_Laue_measured_fraction_full 0.999
_diffrn_reflns_Laue_measured_fraction_max 0.984
_diffrn_reflns_limit_h_max 16
_diffrn_reflns_limit_h_min -16
_diffrn_reflns_limit_k_max 25
_diffrn_reflns_limit_k_min -20
_diffrn_reflns_limit_l_max 29
_diffrn_reflns_limit_l_min -28
_diffrn_reflns_number 87960
_diffrn_reflns_point_group_measured_fraction_full 0.999
_diffrn_reflns_point_group_measured_fraction_max 0.984
_diffrn_reflns_theta_full 25.242
_diffrn_reflns_theta_max 30.508
_diffrn_reflns_theta_min 1.503
_diffrn_source 'fine-focus sealed tube'
_exptl_absorpt_coefficient_mu 3.467
_exptl_absorpt_correction_T_max 0.7465
_exptl_absorpt_correction_T_min 0.4502
_exptl_absorpt_correction_type multi-scan
_exptl_crystal_colour black
_exptl_crystal_density_diffrn 1.790
_exptl_crystal_density_method 'not measured'
_exptl_crystal_description plate
_exptl_crystal_F_000 2256
_exptl_crystal_size_max 0.250
_exptl_crystal_size_mid 0.250
_exptl_crystal_size_min 0.040
_refine_diff_density_max 1.945
_refine_diff_density_min -1.602
_refine_diff_density_rms 0.139
_refine_ls_extinction_method none
_refine_ls_goodness_of_fit_ref 1.031
_refine_ls_hydrogen_treatment constr
_refine_ls_matrix_type full
_refine_ls_number_parameters 615
_refine_ls_number_reflns 12876
_refine_ls_number_restraints 750
_refine_ls_restrained_S_all 1.003
_refine_ls_R_factor_all 0.0475
_refine_ls_R_factor_gt 0.0331
_refine_ls_shift/su_max 0.002
_refine_ls_shift/su_mean 0.000
_refine_ls_structure_factor_coef Fsqd
_refine_ls_weighting_details 'w=1/[\s^2^(Fo^2^)+(0.0256P)^2^+7.3236P] where P=(Fo^2^+2Fc^2^)/3'
_refine_ls_weighting_scheme calc
_refine_ls_wR_factor_gt 0.0730
_refine_ls_wR_factor_ref 0.0798
_reflns_Friedel_coverage 0.000
_reflns_number_gt 10460
_reflns_number_total 12876
_reflns_threshold_expression 'I > 2\s(I)'
_cod_data_source_file c8tc04321c2.cif
_cod_data_source_block shelxl_CCDC2
_cod_original_sg_symbol_H-M 'P 21/c'
_cod_database_code 7237512
_shelx_space_group_comment
;
The symmetry employed for this shelxl refinement is uniquely defined
by the following loop, which should always be used as a source of
symmetry information in preference to the above space-group names.
They are only intended as comments.
;
_shelx_estimated_absorpt_t_min 0.478
_shelx_estimated_absorpt_t_max 0.874
_shelxl_version_number 2014-3

loop_
_space_group_symop_operation_xyz
'x, y, z'
'-x, y+1/2, -z+1/2'
'-x, -y, -z'
'x, -y-1/2, z-1/2'

loop_
_atom_site_label
_atom_site_type_symbol
_atom_site_fract_x
_atom_site_fract_y
_atom_site_fract_z
_atom_site_U_iso_or_equiv
_atom_site_adp_type
_atom_site_occupancy
_atom_site_site_symmetry_order
_atom_site_calc_flag
_atom_site_refinement_flags_posn
_atom_site_refinement_flags_adp
_atom_site_refinement_flags_occupancy
_atom_site_disorder_assembly
_atom_site_disorder_group
C1S C 0.7463(4) 0.6049(2) 0.4968(2) 0.0392(10) Uani 0.974(3) 1 d . U P . .
H1S1 H 0.7380 0.6176 0.5417 0.047 Uiso 0.974(3) 1 calc R U P . .
H1S2 H 0.8308 0.5940 0.4994 0.047 Uiso 0.974(3) 1 calc R U P . .
Cl1 Cl 0.66095(9) 0.52557(5) 0.46928(5) 0.0327(3) Uani 0.974(3) 1 d . U P . .
Cl2 Cl 0.70337(12) 0.68111(6) 0.44453(6) 0.0460(3) Uani 0.974(3) 1 d . U P . .
C1 C 0.5458(3) 0.3174(2) 0.43713(17) 0.0237(7) Uani 1 1 d . U . . .
C2 C 0.4805(3) 0.32640(16) 0.36542(15) 0.0149(6) Uani 1 1 d . U . . .
C3 C 0.5435(3) 0.32169(17) 0.31766(16) 0.0184(6) Uani 1 1 d . U . . .
H3 H 0.6271 0.3178 0.3317 0.022 Uiso 1 1 calc R U . . .
C4 C 0.4937(3) 0.32222(15) 0.24897(16) 0.0138(5) Uani 1 1 d . U . . .
C5 C 0.5739(3) 0.32495(15) 0.20415(16) 0.0153(6) Uani 1 1 d . U . . .
C6 C 0.7058(3) 0.32874(15) 0.22205(16) 0.0151(6) Uani 1 1 d . U . . .
H6 H 0.7561 0.3304 0.2650 0.018 Uiso 1 1 calc R U . . .
C7 C 0.7403(3) 0.32934(19) 0.1594(2) 0.0284(8) Uani 1 1 d . U . . .
H7 H 0.8208 0.3308 0.1568 0.034 Uiso 1 1 calc R U . . .
C8 C 0.6502(3) 0.32767(18) 0.10462(19) 0.0265(7) Uani 1 1 d . U . . .
H8 H 0.6627 0.3280 0.0612 0.032 Uiso 1 1 calc R U . . .
C9 C 0.1921(3) 0.21963(17) 0.36223(15) 0.0171(6) Uani 1 1 d . U . . .
C10 C 0.2064(4) 0.1597(2) 0.40627(18) 0.0284(8) Uani 1 1 d . U . . .
H10 H 0.1722 0.1611 0.4435 0.034 Uiso 1 1 calc R U . . .
C11 C 0.2694(4) 0.0999(2) 0.39523(19) 0.0326(9) Uani 1 1 d . U . . .
C13 C 0.3171(3) 0.09592(18) 0.33843(18) 0.0237(7) Uani 1 1 d . U . . .
C14 C 0.3001(3) 0.15823(17) 0.29554(17) 0.0182(6) Uani 1 1 d . U . . .
C15 C 0.3368(3) 0.15485(17) 0.23590(17) 0.0183(6) Uani 1 1 d . U . . .
H15 H 0.3246 0.1957 0.2068 0.022 Uiso 1 1 calc R U . . .
C16 C 0.3902(3) 0.09253(18) 0.21986(18) 0.0225(7) Uani 1 1 d . U . . .
H16 H 0.4135 0.0903 0.1791 0.027 Uiso 1 1 calc R U . . .
C17 C 0.4111(3) 0.03199(19) 0.26260(19) 0.0265(7) Uani 1 1 d . U . . .
H17 H 0.4499 -0.0103 0.2510 0.032 Uiso 1 1 calc R U . . .
C18 C 0.3760(3) 0.03330(19) 0.32076(19) 0.0272(7) Uani 1 1 d . U . . .
H18 H 0.3911 -0.0079 0.3495 0.033 Uiso 1 1 calc R U . . .
C19 C 0.1145(2) 0.33656(16) 0.32002(15) 0.0136(5) Uani 1 1 d . U . . .
C20 C 0.1205(3) 0.28224(17) 0.36637(15) 0.0163(6) Uani 1 1 d . U . . .
C21 C -0.0302(3) 0.37341(18) 0.37693(16) 0.0204(6) Uani 1 1 d . U . . .
C22 C 0.0243(3) 0.38979(17) 0.32449(15) 0.0164(6) Uani 1 1 d . U . . .
C23 C -0.0156(3) 0.45157(18) 0.28502(17) 0.0208(6) Uani 1 1 d . U . . .
H23 H 0.0180 0.4632 0.2489 0.025 Uiso 1 1 calc R U . . .
C24 C -0.1036(3) 0.4951(2) 0.29898(19) 0.0272(8) Uani 1 1 d . U . . .
H24 H -0.1308 0.5365 0.2719 0.033 Uiso 1 1 calc R U . . .
C25 C -0.1539(3) 0.4793(2) 0.3526(2) 0.0318(8) Uani 1 1 d . U . . .
H25 H -0.2132 0.5108 0.3620 0.038 Uiso 1 1 calc R U . . .
C26 C -0.1179(3) 0.4186(2) 0.39174(18) 0.0271(8) Uani 1 1 d . U . . .
H26 H -0.1520 0.4078 0.4279 0.033 Uiso 1 1 calc R U . . .
C27 C 0.1885(3) 0.43507(16) 0.16658(15) 0.0155(6) Uani 1 1 d . U . . .
C28 C 0.1968(3) 0.49913(17) 0.12946(17) 0.0194(6) Uani 1 1 d . U . . .
H28 H 0.1674 0.4988 0.0830 0.023 Uiso 1 1 calc R U . . .
C29 C 0.2471(3) 0.56137(17) 0.16015(16) 0.0187(6) Uani 1 1 d . U . . .
C31 C 0.2855(3) 0.56349(17) 0.23029(16) 0.0179(6) Uani 1 1 d . U . . .
C32 C 0.2780(3) 0.49623(16) 0.26508(16) 0.0158(6) Uani 1 1 d . U . . .
C33 C 0.3136(3) 0.49658(17) 0.33468(16) 0.0179(6) Uani 1 1 d . U . . .
H33 H 0.3094 0.4526 0.3586 0.021 Uiso 1 1 calc R U . . .
C34 C 0.3542(3) 0.56019(18) 0.36792(17) 0.0201(6) Uani 1 1 d . U . . .
H34 H 0.3780 0.5596 0.4146 0.024 Uiso 1 1 calc R U . . .
C35 C 0.3610(3) 0.62625(19) 0.33368(18) 0.0241(7) Uani 1 1 d . U . . .
H35 H 0.3885 0.6699 0.3573 0.029 Uiso 1 1 calc R U . . .
C36 C 0.3278(3) 0.62735(18) 0.26642(18) 0.0236(7) Uani 1 1 d . U . . .
H36 H 0.3334 0.6719 0.2436 0.028 Uiso 1 1 calc R U . . .
C37 C 0.1264(2) 0.31224(16) 0.18389(15) 0.0133(5) Uani 1 1 d . U . . .
C38 C 0.1290(3) 0.36880(17) 0.14071(15) 0.0161(6) Uani 1 1 d . U . . .
C39 C -0.0122(3) 0.27292(17) 0.08770(15) 0.0162(6) Uani 1 1 d . U . . .
C40 C 0.0442(2) 0.25570(16) 0.15371(15) 0.0150(6) Uani 1 1 d . U . . .
C41 C 0.0109(3) 0.19100(18) 0.18135(17) 0.0198(6) Uani 1 1 d . U . . .
H41 H 0.0468 0.1785 0.2257 0.024 Uiso 1 1 calc R U . . .
C42 C -0.0740(3) 0.14547(19) 0.14420(18) 0.0237(7) Uani 1 1 d . U . . .
H42 H -0.0961 0.1016 0.1630 0.028 Uiso 1 1 calc R U . . .
C43 C -0.1279(3) 0.16383(19) 0.07860(17) 0.0224(7) Uani 1 1 d . U . . .
H43 H -0.1857 0.1318 0.0534 0.027 Uiso 1 1 calc R U . . .
C44 C -0.0983(3) 0.22747(18) 0.05033(16) 0.0196(6) Uani 1 1 d . U . . .
H44 H -0.1359 0.2400 0.0063 0.023 Uiso 1 1 calc R U . . .
Ir1 Ir 0.23913(2) 0.32627(2) 0.26998(2) 0.01204(4) Uani 1 1 d . U . . .
S1 S 0.02400(7) 0.29296(5) 0.41856(4) 0.02156(17) Uani 1 1 d . U . . .
S2 S 0.03605(7) 0.35705(5) 0.06240(4) 0.01911(16) Uani 1 1 d . U . . .
S3 S 0.51492(8) 0.32508(5) 0.12068(5) 0.02801(19) Uani 1 1 d . U . . .
O1 O 0.37039(18) 0.33749(11) 0.36068(11) 0.0149(4) Uani 1 1 d . U . . .
O2 O 0.38438(18) 0.31892(11) 0.22233(11) 0.0156(4) Uani 1 1 d . U . . .
F1 F 0.5258(2) 0.37308(14) 0.47428(10) 0.0370(6) Uani 1 1 d . U . . .
F2 F 0.5099(2) 0.25633(14) 0.46248(11) 0.0418(6) Uani 1 1 d . U . . .
F3 F 0.66332(18) 0.31135(16) 0.44562(11) 0.0442(7) Uani 1 1 d . U . . .
C30 C 0.2641(3) 0.62756(17) 0.11913(17) 0.0278(8) Uani 1 1 d D U . . .
F7 F 0.2062(2) 0.68666(11) 0.13307(12) 0.0400(6) Uani 1 1 d D U . . .
F8 F 0.2253(2) 0.61502(12) 0.05475(10) 0.0406(6) Uani 1 1 d D U . . .
F9 F 0.37792(19) 0.64646(12) 0.12907(11) 0.0341(5) Uani 1 1 d D U . . .
C12A C 0.2974(8) 0.0411(5) 0.4482(4) 0.042(2) Uani 0.582(18) 1 d D U P A 1
F4A F 0.2664(9) 0.0606(5) 0.5036(4) 0.058(2) Uani 0.582(18) 1 d D U P A 1
F5A F 0.2335(10) -0.0182(5) 0.4253(5) 0.066(3) Uani 0.582(18) 1 d D U P A 1
F6A F 0.4104(8) 0.0198(8) 0.4654(6) 0.078(3) Uani 0.582(18) 1 d D U P A 1
C12B C 0.2571(11) 0.0290(6) 0.4334(5) 0.052(4) Uani 0.418(18) 1 d D U P A 2
F4B F 0.2045(16) 0.0429(7) 0.4826(6) 0.084(5) Uani 0.418(18) 1 d D U P A 2
F5B F 0.1995(11) -0.0276(7) 0.3998(7) 0.056(3) Uani 0.418(18) 1 d D U P A 2
F6B F 0.3664(12) 0.0058(9) 0.4607(8) 0.071(4) Uani 0.418(18) 1 d D U P A 2
N1 N 0.2425(2) 0.22048(13) 0.31003(12) 0.0138(5) Uani 1 1 d . U . . .
N2 N 0.2346(2) 0.43246(14) 0.23219(12) 0.0138(5) Uani 1 1 d . U . . .

loop_
_atom_site_aniso_label
_atom_site_aniso_U_11
_atom_site_aniso_U_22
_atom_site_aniso_U_33
_atom_site_aniso_U_23
_atom_site_aniso_U_13
_atom_site_aniso_U_12
C1S 0.043(2) 0.034(2) 0.034(2) 0.0002(18) -0.0066(19) -0.0032(18)
Cl1 0.0340(5) 0.0331(5) 0.0310(6) -0.0060(4) 0.0076(4) -0.0024(4)
Cl2 0.0616(8) 0.0373(6) 0.0316(7) 0.0036(4) -0.0049(5) -0.0033(5)
C1 0.0173(14) 0.0327(18) 0.0182(18) -0.0022(14) -0.0019(12) 0.0070(13)
C2 0.0163(13) 0.0118(12) 0.0141(15) 0.0002(11) -0.0016(11) 0.0002(11)
C3 0.0133(13) 0.0226(15) 0.0173(16) -0.0011(12) -0.0006(11) 0.0020(12)
C4 0.0158(12) 0.0086(12) 0.0165(15) -0.0010(11) 0.0026(11) 0.0007(10)
C5 0.0180(13) 0.0106(12) 0.0160(16) -0.0027(11) 0.0014(11) -0.0004(11)
C6 0.0239(14) 0.0065(11) 0.0217(16) 0.0028(11) 0.0191(12) 0.0038(11)
C7 0.0223(16) 0.0285(18) 0.038(2) -0.0056(16) 0.0146(15) -0.0016(14)
C8 0.0330(18) 0.0236(16) 0.028(2) -0.0043(14) 0.0170(15) -0.0041(14)
C9 0.0205(14) 0.0153(13) 0.0138(16) 0.0000(11) 0.0004(12) -0.0004(11)
C10 0.042(2) 0.0268(17) 0.0185(19) 0.0060(14) 0.0117(16) 0.0071(15)
C11 0.052(2) 0.0222(17) 0.026(2) 0.0100(14) 0.0153(18) 0.0098(16)
C13 0.0266(16) 0.0183(15) 0.0267(19) 0.0022(13) 0.0070(14) 0.0042(13)
C14 0.0164(13) 0.0170(14) 0.0194(17) -0.0019(12) 0.0007(12) 0.0005(11)
C15 0.0197(14) 0.0161(13) 0.0185(17) -0.0022(12) 0.0030(12) -0.0013(11)
C16 0.0212(15) 0.0212(15) 0.0253(19) -0.0069(13) 0.0060(13) -0.0035(12)
C17 0.0254(16) 0.0187(15) 0.036(2) -0.0032(14) 0.0075(15) 0.0024(13)
C18 0.0323(18) 0.0175(15) 0.032(2) 0.0023(14) 0.0069(15) 0.0054(14)
C19 0.0100(11) 0.0181(14) 0.0116(15) -0.0035(11) 0.0003(10) -0.0016(10)
C20 0.0148(13) 0.0191(14) 0.0144(16) 0.0010(12) 0.0020(11) 0.0003(11)
C21 0.0149(14) 0.0249(16) 0.0204(17) -0.0025(13) 0.0019(12) -0.0008(12)
C22 0.0116(12) 0.0206(14) 0.0149(16) -0.0037(12) -0.0009(11) -0.0009(11)
C23 0.0166(14) 0.0217(15) 0.0225(18) 0.0012(13) 0.0011(12) 0.0007(12)
C24 0.0216(16) 0.0262(17) 0.032(2) 0.0022(15) 0.0033(14) 0.0079(13)
C25 0.0228(16) 0.036(2) 0.037(2) -0.0003(17) 0.0077(15) 0.0113(15)
C26 0.0204(16) 0.0361(19) 0.026(2) 0.0000(15) 0.0082(14) 0.0047(14)
C27 0.0152(13) 0.0150(13) 0.0140(16) 0.0005(11) -0.0011(11) 0.0012(11)
C28 0.0199(14) 0.0194(14) 0.0158(17) 0.0023(12) -0.0021(12) 0.0003(12)
C29 0.0164(14) 0.0165(14) 0.0212(17) 0.0040(12) 0.0003(12) 0.0007(11)
C31 0.0154(13) 0.0134(13) 0.0226(17) -0.0008(11) -0.0001(12) 0.0002(11)
C32 0.0125(12) 0.0151(13) 0.0191(17) -0.0033(11) 0.0022(11) 0.0012(11)
C33 0.0178(14) 0.0177(14) 0.0162(16) -0.0009(12) 0.0002(12) 0.0014(11)
C34 0.0186(14) 0.0228(15) 0.0174(17) -0.0063(13) 0.0011(12) -0.0013(12)
C35 0.0208(15) 0.0192(15) 0.031(2) -0.0078(14) 0.0025(14) -0.0028(13)
C36 0.0211(15) 0.0164(14) 0.031(2) -0.0024(13) 0.0021(14) -0.0016(12)
C37 0.0099(12) 0.0192(14) 0.0086(14) -0.0031(11) -0.0027(10) -0.0010(10)
C38 0.0170(13) 0.0174(14) 0.0119(15) -0.0014(11) -0.0005(11) -0.0015(11)
C39 0.0137(13) 0.0220(15) 0.0121(15) -0.0008(12) 0.0013(11) -0.0025(11)
C40 0.0122(12) 0.0177(13) 0.0135(15) -0.0025(11) -0.0002(10) -0.0011(11)
C41 0.0169(14) 0.0218(15) 0.0178(17) 0.0006(12) -0.0018(12) -0.0034(12)
C42 0.0187(15) 0.0208(15) 0.0283(19) -0.0007(14) -0.0010(13) -0.0086(13)
C43 0.0149(14) 0.0274(17) 0.0221(18) -0.0057(14) -0.0016(12) -0.0080(12)
C44 0.0154(13) 0.0276(16) 0.0133(16) -0.0026(13) -0.0015(11) -0.0018(12)
Ir1 0.01116(5) 0.01297(5) 0.01011(7) -0.00068(4) -0.00139(4) -0.00049(4)
S1 0.0226(4) 0.0241(4) 0.0194(4) 0.0011(3) 0.0079(3) 0.0004(3)
S2 0.0200(4) 0.0218(4) 0.0122(4) 0.0008(3) -0.0032(3) -0.0043(3)
S3 0.0317(4) 0.0274(4) 0.0262(5) -0.0011(4) 0.0093(4) -0.0032(4)
O1 0.0115(9) 0.0203(11) 0.0102(11) -0.0030(8) -0.0033(8) -0.0001(8)
O2 0.0119(9) 0.0179(10) 0.0166(12) -0.0004(8) 0.0025(8) -0.0006(8)
F1 0.0358(12) 0.0494(14) 0.0200(12) -0.0184(10) -0.0055(9) 0.0062(11)
F2 0.0535(15) 0.0447(14) 0.0228(12) 0.0156(11) 0.0001(11) 0.0055(12)
F3 0.0170(10) 0.087(2) 0.0226(13) -0.0051(12) -0.0069(9) 0.0137(11)
C30 0.0320(18) 0.0194(15) 0.028(2) 0.0040(14) -0.0018(15) -0.0025(14)
F7 0.0443(14) 0.0189(10) 0.0521(16) 0.0104(10) 0.0014(12) 0.0081(9)
F8 0.0608(16) 0.0292(12) 0.0236(12) 0.0102(10) -0.0068(11) -0.0130(11)
F9 0.0345(12) 0.0305(11) 0.0351(13) 0.0098(10) 0.0034(10) -0.0103(10)
C12A 0.067(6) 0.030(4) 0.037(5) 0.017(4) 0.026(5) 0.019(4)
F4A 0.113(6) 0.039(4) 0.031(4) 0.021(3) 0.035(4) 0.030(4)
F5A 0.129(7) 0.020(4) 0.065(6) 0.009(3) 0.055(5) -0.001(4)
F6A 0.086(5) 0.098(9) 0.051(5) 0.044(5) 0.020(4) 0.057(5)
C12B 0.107(10) 0.020(5) 0.037(7) 0.008(5) 0.035(7) 0.020(6)
F4B 0.177(14) 0.041(6) 0.058(8) 0.025(5) 0.078(9) 0.042(8)
F5B 0.090(7) 0.018(4) 0.081(9) 0.003(5) 0.060(7) 0.000(4)
F6B 0.126(9) 0.041(5) 0.039(5) 0.023(4) 0.007(7) 0.048(8)
N1 0.0144(11) 0.0135(11) 0.0113(13) 0.0013(9) -0.0017(9) 0.0012(9)
N2 0.0119(11) 0.0136(11) 0.0138(13) 0.0006(9) -0.0014(9) 0.0011(9)

loop_
_atom_type_symbol
_atom_type_description
_atom_type_scat_dispersion_real
_atom_type_scat_dispersion_imag
_atom_type_scat_source
C C 0.0033 0.0016 'International Tables Vol C Tables 4.2.6.8 and 6.1.1.4'
Ir Ir -1.4442 7.9887 'International Tables Vol C Tables 4.2.6.8 and 6.1.1.4'
S S 0.1246 0.1234 'International Tables Vol C Tables 4.2.6.8 and 6.1.1.4'
O O 0.0106 0.0060 'International Tables Vol C Tables 4.2.6.8 and 6.1.1.4'
F F 0.0171 0.0103 'International Tables Vol C Tables 4.2.6.8 and 6.1.1.4'
N N 0.0061 0.0033 'International Tables Vol C Tables 4.2.6.8 and 6.1.1.4'
Cl Cl 0.1484 0.1585 'International Tables Vol C Tables 4.2.6.8 and 6.1.1.4'
H H 0.0000 0.0000 'International Tables Vol C Tables 4.2.6.8 and 6.1.1.4'

loop_
_geom_angle_atom_site_label_1
_geom_angle_atom_site_label_2
_geom_angle_atom_site_label_3
_geom_angle
Cl2 C1S Cl1 112.5(2)
Cl2 C1S H1S1 109.1
Cl1 C1S H1S1 109.1
Cl2 C1S H1S2 109.1
Cl1 C1S H1S2 109.1
H1S1 C1S H1S2 107.8
F1 C1 F2 106.9(3)
F1 C1 F3 107.2(3)
F2 C1 F3 106.3(3)
F1 C1 C2 112.2(3)
F2 C1 C2 110.3(3)
F3 C1 C2 113.6(3)
O1 C2 C3 130.4(3)
O1 C2 C1 110.9(3)
C3 C2 C1 118.7(3)
C2 C3 C4 125.1(3)
C2 C3 H3 117.5
C4 C3 H3 117.5
O2 C4 C3 125.3(3)
O2 C4 C5 116.3(3)
C3 C4 C5 118.4(3)
C4 C5 C6 127.5(3)
C4 C5 S3 118.9(2)
C6 C5 S3 113.6(2)
C7 C6 C5 104.8(3)
C7 C6 H6 127.6
C5 C6 H6 127.6
C8 C7 C6 116.0(3)
C8 C7 H7 122.0
C6 C7 H7 122.0
C7 C8 S3 114.0(3)
C7 C8 H8 123.0
S3 C8 H8 123.0
N1 C9 C10 121.8(3)
N1 C9 C20 114.0(3)
C10 C9 C20 124.1(3)
C11 C10 C9 119.7(3)
C11 C10 H10 120.2
C9 C10 H10 120.2
C10 C11 C13 120.7(3)
C10 C11 C12A 118.3(4)
C13 C11 C12A 120.8(4)
C10 C11 C12B 117.7(5)
C13 C11 C12B 119.2(4)
C18 C13 C11 124.1(3)
C18 C13 C14 118.6(3)
C11 C13 C14 117.2(3)
N1 C14 C15 119.3(3)
N1 C14 C13 121.1(3)
C15 C14 C13 119.5(3)
C16 C15 C14 119.9(3)
C16 C15 H15 120.0
C14 C15 H15 120.0
C15 C16 C17 121.1(3)
C15 C16 H16 119.5
C17 C16 H16 119.5
C18 C17 C16 120.5(3)
C18 C17 H17 119.7
C16 C17 H17 119.7
C17 C18 C13 120.3(3)
C17 C18 H18 119.9
C13 C18 H18 119.9
C20 C19 C22 110.9(3)
C20 C19 Ir1 112.3(2)
C22 C19 Ir1 136.6(2)
C19 C20 C9 117.9(3)
C19 C20 S1 115.0(2)
C9 C20 S1 126.5(2)
C26 C21 C22 121.7(3)
C26 C21 S1 125.5(3)
C22 C21 S1 112.7(2)
C23 C22 C21 118.3(3)
C23 C22 C19 130.1(3)
C21 C22 C19 111.6(3)
C24 C23 C22 119.8(3)
C24 C23 H23 120.1
C22 C23 H23 120.1
C23 C24 C25 121.0(3)
C23 C24 H24 119.5
C25 C24 H24 119.5
C26 C25 C24 120.7(3)
C26 C25 H25 119.7
C24 C25 H25 119.7
C25 C26 C21 118.4(3)
C25 C26 H26 120.8
C21 C26 H26 120.8
N2 C27 C28 121.5(3)
N2 C27 C38 113.4(3)
C28 C27 C38 125.1(3)
C29 C28 C27 120.2(3)
C29 C28 H28 119.9
C27 C28 H28 119.9
C28 C29 C31 120.1(3)
C28 C29 C30 119.4(3)
C31 C29 C30 120.4(3)
C36 C31 C29 123.9(3)
C36 C31 C32 119.1(3)
C29 C31 C32 117.0(3)
N2 C32 C33 120.0(3)
N2 C32 C31 121.5(3)
C33 C32 C31 118.5(3)
C34 C33 C32 120.4(3)
C34 C33 H33 119.8
C32 C33 H33 119.8
C33 C34 C35 121.0(3)
C33 C34 H34 119.5
C35 C34 H34 119.5
C36 C35 C34 119.8(3)
C36 C35 H35 120.1
C34 C35 H35 120.1
C35 C36 C31 121.2(3)
C35 C36 H36 119.4
C31 C36 H36 119.4
C38 C37 C40 111.1(3)
C38 C37 Ir1 112.9(2)
C40 C37 Ir1 136.0(2)
C37 C38 C27 117.7(3)
C37 C38 S2 114.8(2)
C27 C38 S2 126.5(2)
C44 C39 C40 121.7(3)
C44 C39 S2 126.1(3)
C40 C39 S2 112.2(2)
C41 C40 C39 118.4(3)
C41 C40 C37 129.4(3)
C39 C40 C37 112.1(3)
C42 C41 C40 120.1(3)
C42 C41 H41 120.0
C40 C41 H41 120.0
C41 C42 C43 120.2(3)
C41 C42 H42 119.9
C43 C42 H42 119.9
C44 C43 C42 121.1(3)
C44 C43 H43 119.5
C42 C43 H43 119.5
C43 C44 C39 118.5(3)
C43 C44 H44 120.7
C39 C44 H44 120.7
C19 Ir1 C37 94.56(12)
C19 Ir1 N2 98.88(11)
C37 Ir1 N2 79.77(11)
C19 Ir1 N1 79.92(11)
C37 Ir1 N1 101.01(11)
N2 Ir1 N1 178.60(9)
C19 Ir1 O1 89.03(11)
C37 Ir1 O1 176.05(10)
N2 Ir1 O1 101.31(9)
N1 Ir1 O1 77.98(9)
C19 Ir1 O2 175.36(10)
C37 Ir1 O2 89.88(11)
N2 Ir1 O2 80.60(9)
N1 Ir1 O2 100.54(9)
O1 Ir1 O2 86.56(9)
C21 S1 C20 89.61(15)
C38 S2 C39 89.81(15)
C8 S3 C5 91.69(18)
C2 O1 Ir1 123.3(2)
C4 O2 Ir1 127.5(2)
F8 C30 F9 107.1(2)
F8 C30 F7 106.7(3)
F9 C30 F7 106.8(3)
F8 C30 C29 112.0(3)
F9 C30 C29 111.7(3)
F7 C30 C29 112.3(3)
F5A C12A F6A 107.1(3)
F5A C12A F4A 106.7(3)
F6A C12A F4A 106.8(3)
F5A C12A C11 107.4(6)
F6A C12A C11 115.6(7)
F4A C12A C11 112.7(6)
F5B C12B F6B 107.0(3)
F5B C12B F4B 106.7(3)
F6B C12B F4B 106.8(3)
F5B C12B C11 118.0(8)
F6B C12B C11 107.0(9)
F4B C12B C11 110.6(8)
C9 N1 C14 119.2(3)
C9 N1 Ir1 111.14(19)
C14 N1 Ir1 129.1(2)
C27 N2 C32 119.2(3)
C27 N2 Ir1 112.69(19)
C32 N2 Ir1 128.0(2)

loop_
_geom_bond_atom_site_label_1
_geom_bond_atom_site_label_2
_geom_bond_distance
C1S Cl2 1.763(4)
C1S Cl1 1.770(4)
C1S H1S1 0.9900
C1S H1S2 0.9900
C1 F1 1.327(4)
C1 F2 1.338(4)
C1 F3 1.339(4)
C1 C2 1.522(5)
C2 O1 1.276(3)
C2 C3 1.367(4)
C3 C4 1.416(5)
C3 H3 0.9500
C4 O2 1.265(4)
C4 C5 1.464(4)
C5 C6 1.492(4)
C5 S3 1.718(3)
C6 C7 1.453(5)
C6 H6 0.9500
C7 C8 1.359(6)
C7 H7 0.9500
C8 S3 1.681(4)
C8 H8 0.9500
C9 N1 1.350(4)
C9 C10 1.410(5)
C9 C20 1.424(4)
C10 C11 1.360(5)
C10 H10 0.9500
C11 C13 1.421(5)
C11 C12A 1.519(8)
C11 C12B 1.540(10)
C13 C18 1.420(5)
C13 C14 1.429(5)
C14 N1 1.383(4)
C14 C15 1.407(5)
C15 C16 1.370(4)
C15 H15 0.9500
C16 C17 1.402(5)
C16 H16 0.9500
C17 C18 1.366(5)
C17 H17 0.9500
C18 H18 0.9500
C19 C20 1.373(4)
C19 C22 1.445(4)
C19 Ir1 1.979(3)
C20 S1 1.744(3)
C21 C26 1.398(4)
C21 C22 1.416(4)
C21 S1 1.743(4)
C22 C23 1.407(5)
C23 C24 1.376(4)
C23 H23 0.9500
C24 C25 1.405(5)
C24 H24 0.9500
C25 C26 1.380(5)
C25 H25 0.9500
C26 H26 0.9500
C27 N2 1.351(4)
C27 C28 1.414(4)
C27 C38 1.432(4)
C28 C29 1.364(4)
C28 H28 0.9500
C29 C31 1.428(5)
C29 C30 1.516(4)
C31 C36 1.410(4)
C31 C32 1.435(4)
C32 N2 1.382(4)
C32 C33 1.415(5)
C33 C34 1.375(4)
C33 H33 0.9500
C34 C35 1.409(5)
C34 H34 0.9500
C35 C36 1.367(5)
C35 H35 0.9500
C36 H36 0.9500
C37 C38 1.372(4)
C37 C40 1.445(4)
C37 Ir1 1.980(3)
C38 S2 1.751(3)
C39 C44 1.390(4)
C39 C40 1.417(4)
C39 S2 1.752(3)
C40 C41 1.403(4)
C41 C42 1.381(4)
C41 H41 0.9500
C42 C43 1.408(5)
C42 H42 0.9500
C43 C44 1.378(5)
C43 H43 0.9500
C44 H44 0.9500
Ir1 N2 2.082(3)
Ir1 N1 2.094(3)
Ir1 O1 2.148(2)
Ir1 O2 2.150(2)
C30 F8 1.334(4)
C30 F9 1.335(4)
C30 F7 1.335(3)
C12A F5A 1.334(4)
C12A F6A 1.335(4)
C12A F4A 1.335(4)
C12B F5B 1.334(4)
C12B F6B 1.335(4)
C12B F4B 1.335(4)
